data_7248116
loop_
_publ_author_name
'Kaenpracha, Chaowat'
'Katrun, Praewpan'
'Chainok, Kittipong'
'Sukpattanacharoen, Chattarika'
'Kungwan, Nawee'
'Boonmak, Jaursup'

_publ_section_title
;
 Photoinduced enhancement of intraligand charge-transfer of a crystalline
 3,3&#x2032;-diindolyl(3-pyridyl)methane
;
_journal_issue 10
_journal_name_full CrystEngComm
_journal_page_first 1438
_journal_page_last 1443
_journal_paper_doi 10.1039/D3CE01283B
_journal_volume 26
_journal_year 2024
_chemical_formula_moiety 'C H4 O, C22 H17 N3'
_chemical_formula_sum 'C23 H21 N3 O'
_chemical_formula_weight 355.443
_chemical_properties_physical Light-sensitive,Photo-sensitive
_space_group_crystal_system monoclinic
_space_group_IT_number 14
_space_group_name_Hall '-P 2yn'
_space_group_name_H-M_alt 'P 1 21/n 1'
_symmetry_Int_Tables_number 14
_atom_sites_solution_primary dual
_audit_creation_date 2023-09-27
_audit_creation_method
;
Olex2 1.5
(compiled 2023.08.24 svn.re1ec1418 for OlexSys, GUI svn.r6817)
;
_audit_update_record
;
2023-10-24 deposited with the CCDC.	2024-02-09 downloaded from the CCDC.
;
_cell_angle_alpha 90
_cell_angle_beta 112.596(4)
_cell_angle_gamma 90
_cell_formula_units_Z 4
_cell_length_a 14.4804(19)
_cell_length_b 9.3873(10)
_cell_length_c 15.0373(19)
_cell_measurement_reflns_used 5602
_cell_measurement_temperature 298(2)
_cell_measurement_theta_max 23.13
_cell_measurement_theta_min 2.62
_cell_volume 1887.1(4)
_computing_cell_refinement 'SAINT V8.40B (Bruker AXS LLC, 2019)'
_computing_data_reduction 'SAINT V8.40B (Bruker AXS LLC, 2019)'
_computing_molecular_graphics 'Olex2 1.5 (Dolomanov et al., 2009)'
_computing_publication_material 'Olex2 1.5 (Dolomanov et al., 2009)'
_computing_structure_refinement 'olex2.refine 1.5 (Bourhis et al., 2015)'
_computing_structure_solution 'SHELXT 2014/4 (Sheldrick, 2014)'
_diffrn_ambient_temperature 298(2)
_diffrn_measured_fraction_theta_full 0.9971
_diffrn_measured_fraction_theta_max 0.9971
_diffrn_measurement_device_type 'Bruker D8 QUEST PHOTON-II'
_diffrn_measurement_method '\f and \w scans'
_diffrn_radiation_type 'Mo K\a'
_diffrn_radiation_wavelength 0.71073
_diffrn_reflns_av_R_equivalents 0.0452
_diffrn_reflns_av_unetI/netI 0.0318
_diffrn_reflns_Laue_measured_fraction_full 0.9971
_diffrn_reflns_Laue_measured_fraction_max 0.9971
_diffrn_reflns_limit_h_max 17
_diffrn_reflns_limit_h_min -17
_diffrn_reflns_limit_k_max 11
_diffrn_reflns_limit_k_min -11
_diffrn_reflns_limit_l_max 18
_diffrn_reflns_limit_l_min -18
_diffrn_reflns_number 16290
_diffrn_reflns_point_group_measured_fraction_full 0.9971
_diffrn_reflns_point_group_measured_fraction_max 0.9971
_diffrn_reflns_theta_full 25.2417
_diffrn_reflns_theta_max 25.35
_diffrn_reflns_theta_min 2.73
_diffrn_source_current 30.0
_diffrn_source_power 1.5
_diffrn_source_voltage 50.0
_diffrn_standards_number 0
_exptl_absorpt_coefficient_mu 0.078
_exptl_absorpt_correction_T_max 0.7453
_exptl_absorpt_correction_T_min 0.6340
_exptl_absorpt_correction_type multi-scan
_exptl_absorpt_process_details
;
Krause, L., Herbst-Irmer, R., Sheldrick, G. M., Stalke, D. (2015).
"Comparison of silver and molybdenum microfocus X-ray sources for
single-crystal structure determination"
J. Appl. Cryst. 48, 3-10.
doi:10.1107/S1600576714022985
;
_exptl_crystal_colour orange
_exptl_crystal_colour_primary orange
_exptl_crystal_density_diffrn 1.251
_exptl_crystal_description block
_exptl_crystal_F_000 752.442
_exptl_crystal_size_max 0.45
_exptl_crystal_size_mid 0.05
_exptl_crystal_size_min 0.05
_refine_diff_density_max 0.5626
_refine_diff_density_min -0.4913
_refine_diff_density_rms 0.1107
_refine_ls_d_res_high 0.8301
_refine_ls_d_res_low 7.4554
_refine_ls_goodness_of_fit_ref 1.5692
_refine_ls_hydrogen_treatment constr
_refine_ls_matrix_type full
_refine_ls_number_constraints 40
_refine_ls_number_parameters 246
_refine_ls_number_reflns 3448
_refine_ls_number_restraints 0
_refine_ls_restrained_S_all 1.5692
_refine_ls_R_factor_all 0.1708
_refine_ls_R_factor_gt 0.1228
_refine_ls_shift/su_max 0.0006
_refine_ls_shift/su_mean 0.0002
_refine_ls_structure_factor_coef Fsqd
_refine_ls_weighting_details 'w=1/[\s^2^(Fo^2^)+(0.2P)^2^] where P=(Fo^2^+2Fc^2^)/3'
_refine_ls_weighting_scheme calc
_refine_ls_wR_factor_gt 0.3134
_refine_ls_wR_factor_ref 0.4094
_reflns_Friedel_coverage 0.0
_reflns_limit_h_max 9
_reflns_limit_h_min -17
_reflns_limit_k_max 11
_reflns_limit_k_min 0
_reflns_limit_l_max 18
_reflns_limit_l_min -9
_reflns_number_gt 2145
_reflns_number_total 3448
_reflns_threshold_expression I>=2u(I)
_cod_data_source_file d3ce01283b2.cif
_cod_data_source_block 80MIr+2Weeks-PMDI-MeOH
_cod_depositor_comments 'Adding full bibliography for 7248111--7248117.cif.'
_cod_database_code 7248116
_olex2_refinement_description
;
;
_olex2_submission_special_instructions 'No special instructions were received'

loop_
_space_group_symop_id
_space_group_symop_operation_xyz
1 x,y,z
2 -x+1/2,y+1/2,-z+1/2
3 -x,-y,-z
4 x-1/2,-y-1/2,z-1/2

loop_
_atom_site_label
_atom_site_type_symbol
_atom_site_fract_x
_atom_site_fract_y
_atom_site_fract_z
_atom_site_U_iso_or_equiv
_atom_site_adp_type
_atom_site_occupancy
_atom_site_refinement_flags_posn
O1 O 0.7567(3) 0.6368(4) 0.9105(3) 0.0835(11) Uani 1.000000 .
N2 N 0.2871(3) 0.5902(4) 0.5221(3) 0.0708(11) Uani 1.000000 .
N3 N 0.2112(3) 0.4326(4) 0.8863(3) 0.0741(12) Uani 1.000000 .
N1 N 0.6060(3) 0.4443(4) 0.8610(3) 0.0820(13) Uani 1.000000 .
C9 C 0.3240(3) 0.4196(4) 0.6350(3) 0.0553(10) Uani 1.000000 .
C7 C 0.3380(3) 0.3333(4) 0.7234(3) 0.0582(11) Uani 1.000000 .
C18 C 0.1635(3) 0.3622(4) 0.7332(3) 0.0606(11) Uani 1.000000 .
C17 C 0.2700(3) 0.3741(4) 0.7727(3) 0.0597(11) Uani 1.000000 .
C11 C 0.3366(3) 0.4872(5) 0.4938(3) 0.0633(11) Uani 1.000000 .
C10 C 0.3617(3) 0.3785(5) 0.5631(3) 0.0593(11) Uani 1.000000 .
C3 C 0.4470(3) 0.3285(4) 0.7907(3) 0.0601(11) Uani 1.000000 .
C15 C 0.4145(3) 0.2600(5) 0.5526(3) 0.0695(13) Uani 1.000000 .
C8 C 0.2803(3) 0.5491(5) 0.6073(3) 0.0651(12) Uani 1.000000 .
C19 C 0.1296(4) 0.3972(4) 0.8056(3) 0.0659(12) Uani 1.000000 .
C16 C 0.2959(4) 0.4171(5) 0.8661(3) 0.0694(13) Uani 1.000000 .
C23 C 0.0937(4) 0.3197(5) 0.6443(3) 0.0693(13) Uani 1.000000 .
C4 C 0.4892(4) 0.2046(5) 0.8398(3) 0.0682(12) Uani 1.000000 .
C22 C -0.0053(4) 0.3149(5) 0.6296(4) 0.0797(15) Uani 1.000000 .
C2 C 0.5081(4) 0.4443(5) 0.8048(4) 0.0737(13) Uani 1.000000 .
C5 C 0.5898(4) 0.2017(5) 0.8968(4) 0.0808(15) Uani 1.000000 .
C12 C 0.3634(4) 0.4797(6) 0.4153(3) 0.0776(14) Uani 1.000000 .
C6 C 0.6451(4) 0.3221(6) 0.9050(4) 0.0837(16) Uani 1.000000 .
C21 C -0.0380(4) 0.3516(6) 0.7019(5) 0.0835(16) Uani 1.000000 .
C20 C 0.0292(4) 0.3922(5) 0.7910(4) 0.0782(15) Uani 1.000000 .
C13 C 0.4147(5) 0.3616(7) 0.4063(4) 0.0932(17) Uani 1.000000 .
C14 C 0.4414(4) 0.2537(7) 0.4761(4) 0.0899(17) Uani 1.000000 .
C1 C 0.8069(5) 0.6155(7) 0.8489(5) 0.115(2) Uani 1.000000 .
H12 H 0.3472(4) 0.5526(6) 0.3699(3) 0.0932(17) Uiso 1.000000 R
H13 H 0.4321(5) 0.3529(7) 0.3531(4) 0.112(2) Uiso 1.000000 R
H14 H 0.4783(4) 0.1762(7) 0.4695(4) 0.108(2) Uiso 1.000000 R
H15 H 0.4310(3) 0.1866(5) 0.5975(3) 0.0834(15) Uiso 1.000000 R
H23 H 0.1143(4) 0.2946(5) 0.5950(3) 0.0831(15) Uiso 1.000000 R
H22 H -0.0518(4) 0.2865(5) 0.5699(4) 0.0957(18) Uiso 1.000000 R
H21 H -0.1059(4) 0.3487(6) 0.6900(5) 0.1002(19) Uiso 1.000000 R
H20 H 0.0079(4) 0.4158(5) 0.8401(4) 0.0939(18) Uiso 1.000000 R
H2a H 0.4801(4) 0.5285(5) 0.7734(4) 0.0884(16) Uiso 1.000000 R
H6 H 0.7131(4) 0.3190(6) 0.9430(4) 0.1004(19) Uiso 1.000000 R
H5 H 0.6195(4) 0.1189(5) 0.9291(4) 0.0970(18) Uiso 1.000000 R
H4 H 0.4499(4) 0.1241(5) 0.8344(3) 0.0819(15) Uiso 1.000000 R
H7 H 0.3200(3) 0.2353(4) 0.7009(3) 0.0699(13) Uiso 1.000000 R
H8 H 0.2502(3) 0.6021(5) 0.6411(3) 0.0781(14) Uiso 1.000000 R
H16 H 0.3610(4) 0.4334(5) 0.9095(3) 0.0833(15) Uiso 1.000000 R
H1a H 0.7673(18) 0.652(5) 0.7862(11) 0.172(3) Uiso 1.000000 GR
H1b H 0.8701(17) 0.664(5) 0.874(2) 0.172(3) Uiso 1.000000 GR
H1c H 0.818(3) 0.5155(9) 0.844(3) 0.172(3) Uiso 1.000000 GR
H1 H 0.703(2) 0.594(6) 0.890(3) 0.1252(17) Uiso 1.000000 GR
H2 H 0.2640(3) 0.6682(4) 0.4917(3) 0.0849(13) Uiso 1.000000 R
H3 H 0.2098(3) 0.4599(4) 0.9404(3) 0.0890(14) Uiso 1.000000 R

loop_
_atom_site_aniso_label
_atom_site_aniso_U_11
_atom_site_aniso_U_22
_atom_site_aniso_U_33
_atom_site_aniso_U_12
_atom_site_aniso_U_13
_atom_site_aniso_U_23
O1 0.077(2) 0.089(2) 0.080(2) -0.0174(18) 0.0250(19) -0.0159(18)
N2 0.075(2) 0.064(2) 0.068(2) 0.0085(18) 0.022(2) 0.0058(18)
N3 0.083(3) 0.079(3) 0.068(2) 0.005(2) 0.036(2) -0.0019(19)
N1 0.063(2) 0.071(3) 0.093(3) -0.0064(19) 0.010(2) 0.008(2)
C9 0.054(2) 0.054(2) 0.054(2) -0.0024(18) 0.0173(18) -0.0018(17)
C7 0.058(2) 0.053(2) 0.062(3) 0.0011(18) 0.021(2) -0.0016(18)
C18 0.064(3) 0.056(2) 0.064(3) 0.0008(19) 0.027(2) 0.0040(19)
C17 0.066(3) 0.053(2) 0.061(3) 0.0010(19) 0.026(2) 0.0027(18)
C11 0.060(2) 0.064(3) 0.062(3) -0.004(2) 0.019(2) -0.006(2)
C10 0.053(2) 0.062(3) 0.057(3) -0.0016(19) 0.0150(19) -0.0024(19)
C3 0.056(2) 0.059(2) 0.065(3) 0.0015(18) 0.022(2) -0.0044(19)
C15 0.072(3) 0.071(3) 0.068(3) 0.007(2) 0.030(2) -0.005(2)
C8 0.067(3) 0.064(3) 0.064(3) 0.004(2) 0.025(2) -0.001(2)
C19 0.071(3) 0.062(3) 0.068(3) 0.002(2) 0.030(2) 0.010(2)
C16 0.070(3) 0.069(3) 0.066(3) 0.005(2) 0.023(2) 0.002(2)
C23 0.072(3) 0.067(3) 0.068(3) -0.004(2) 0.026(2) -0.003(2)
C4 0.075(3) 0.056(2) 0.071(3) 0.001(2) 0.025(2) -0.000(2)
C22 0.066(3) 0.069(3) 0.098(4) -0.007(2) 0.024(3) 0.001(3)
C2 0.068(3) 0.060(3) 0.081(3) -0.005(2) 0.015(2) 0.004(2)
C5 0.077(3) 0.070(3) 0.075(3) 0.011(3) 0.008(3) 0.007(2)
C12 0.090(3) 0.082(3) 0.062(3) -0.004(3) 0.031(3) 0.000(2)
C6 0.064(3) 0.084(4) 0.086(4) -0.001(3) 0.010(3) -0.004(3)
C21 0.065(3) 0.080(3) 0.108(4) -0.004(2) 0.036(3) 0.010(3)
C20 0.082(3) 0.072(3) 0.097(4) 0.001(2) 0.053(3) 0.011(3)
C13 0.102(4) 0.112(4) 0.076(4) -0.001(3) 0.046(3) -0.017(3)
C14 0.099(4) 0.093(4) 0.082(4) 0.017(3) 0.039(3) -0.013(3)
C1 0.116(5) 0.122(5) 0.122(5) -0.034(4) 0.064(5) -0.036(4)

loop_
_atom_type_symbol
_atom_type_scat_dispersion_real
_atom_type_scat_dispersion_imag
_atom_type_scat_Cromer_Mann_a1
_atom_type_scat_Cromer_Mann_a2
_atom_type_scat_Cromer_Mann_a3
_atom_type_scat_Cromer_Mann_a4
_atom_type_scat_Cromer_Mann_b1
_atom_type_scat_Cromer_Mann_b2
_atom_type_scat_Cromer_Mann_b3
_atom_type_scat_Cromer_Mann_b4
_atom_type_scat_Cromer_Mann_c
_atom_type_scat_source
_atom_type_scat_dispersion_source
C 0.00313 0.00162 2.31000 1.02000 1.58860 0.86500 20.84390 10.20750 0.56870 51.65120 0.21560 'International Tables Volume C Table 6.1.1.4 (pp. 500-502)' 'Brennan, Cowan, Rev. Sci. Instrum., 1992, 63, 850'
H 0.00000 0.00000 0.49300 0.32291 0.14019 0.04081 10.51090 26.12570 3.14236 57.79970 0.00304 'International Tables Volume C Table 6.1.1.4 (pp. 500-502)' 'Brennan, Cowan, Rev. Sci. Instrum., 1992, 63, 850'
N 0.00612 0.00332 12.21260 3.13220 2.01250 1.16630 0.00570 9.89330 28.99750 0.58260 -11.52900 'International Tables Volume C Table 6.1.1.4 (pp. 500-502)' 'Brennan, Cowan, Rev. Sci. Instrum., 1992, 63, 850'
O 0.01085 0.00610 3.04850 2.28680 1.54630 0.86700 13.27710 5.70110 0.32390 32.90890 0.25080 'International Tables Volume C Table 6.1.1.4 (pp. 500-502)' 'Brennan, Cowan, Rev. Sci. Instrum., 1992, 63, 850'

loop_
_geom_angle_atom_site_label_1
_geom_angle_atom_site_label_2
_geom_angle_atom_site_label_3
_geom_angle
_geom_angle_site_symmetry_1
_geom_angle_site_symmetry_3
_geom_angle_publ_flag
H1 O1 C1 109.5 . . ?
C8 N2 C11 109.0(4) . . ?
H2 N2 C11 125.5(2) . . ?
H2 N2 C8 125.5(2) . . ?
C16 N3 C19 108.4(4) . . ?
H3 N3 C19 125.8(2) . . ?
H3 N3 C16 125.8(3) . . ?
C6 N1 C2 117.1(4) . . ?
C10 C9 C7 124.0(4) . . ?
C8 C9 C7 129.9(4) . . ?
C8 C9 C10 106.1(4) . . ?
C17 C7 C9 114.2(3) . . ?
C3 C7 C9 111.1(3) . . ?
C3 C7 C17 113.2(4) . . ?
H7 C7 C9 105.9(2) . . ?
H7 C7 C17 105.9(2) . . ?
H7 C7 C3 105.9(2) . . ?
C19 C18 C17 107.7(4) . . ?
C23 C18 C17 133.9(4) . . ?
C23 C18 C19 118.3(4) . . ?
C18 C17 C7 125.9(4) . . ?
C16 C17 C7 127.8(4) . . ?
C16 C17 C18 106.1(4) . . ?
C10 C11 N2 107.5(4) . . ?
C12 C11 N2 131.1(5) . . ?
C12 C11 C10 121.4(4) . . ?
C11 C10 C9 107.4(4) . . ?
C15 C10 C9 133.1(4) . . ?
C15 C10 C11 119.5(4) . . ?
C4 C3 C7 120.9(4) . . ?
C2 C3 C7 121.8(4) . . ?
C2 C3 C4 117.2(4) . . ?
C14 C15 C10 118.9(5) . . ?
H15 C15 C10 120.5(3) . . ?
H15 C15 C14 120.5(3) . . ?
C9 C8 N2 110.1(4) . . ?
H8 C8 N2 124.9(2) . . ?
H8 C8 C9 124.9(3) . . ?
C18 C19 N3 107.9(4) . . ?
C20 C19 N3 130.1(5) . . ?
C20 C19 C18 122.1(5) . . ?
C17 C16 N3 109.9(4) . . ?
H16 C16 N3 125.0(3) . . ?
H16 C16 C17 125.0(3) . . ?
C22 C23 C18 119.8(5) . . ?
H23 C23 C18 120.1(3) . . ?
H23 C23 C22 120.1(3) . . ?
C5 C4 C3 119.4(4) . . ?
H4 C4 C3 120.3(3) . . ?
H4 C4 C5 120.3(3) . . ?
C21 C22 C23 121.3(5) . . ?
H22 C22 C23 119.4(3) . . ?
H22 C22 C21 119.4(3) . . ?
C3 C2 N1 124.2(4) . . ?
H2a C2 N1 117.9(3) . . ?
H2a C2 C3 117.9(3) . . ?
C6 C5 C4 119.0(4) . . ?
H5 C5 C4 120.5(3) . . ?
H5 C5 C6 120.5(3) . . ?
C13 C12 C11 117.9(5) . . ?
H12 C12 C11 121.1(3) . . ?
H12 C12 C13 121.1(3) . . ?
C5 C6 N1 123.0(5) . . ?
H6 C6 N1 118.5(3) . . ?
H6 C6 C5 118.5(3) . . ?
C20 C21 C22 120.5(5) . . ?
H21 C21 C22 119.8(3) . . ?
H21 C21 C20 119.8(3) . . ?
C21 C20 C19 118.1(5) . . ?
H20 C20 C19 120.9(3) . . ?
H20 C20 C21 120.9(3) . . ?
C14 C13 C12 121.0(5) . . ?
H13 C13 C12 119.5(3) . . ?
H13 C13 C14 119.5(3) . . ?
C13 C14 C15 121.3(5) . . ?
H14 C14 C15 119.4(3) . . ?
H14 C14 C13 119.4(3) . . ?
H1a C1 O1 109.5 . . ?
H1b C1 O1 109.5 . . ?
H1b C1 H1a 109.5 . . ?
H1c C1 O1 109.5 . . ?
H1c C1 H1a 109.5 . . ?
H1c C1 H1b 109.5 . . ?

loop_
_geom_bond_atom_site_label_1
_geom_bond_atom_site_label_2
_geom_bond_distance
_geom_bond_site_symmetry_2
_geom_bond_publ_flag
O1 C1 1.395(7) . ?
O1 H1 0.8200 . ?
N2 C11 1.366(5) . ?
N2 C8 1.378(6) . ?
N2 H2 0.8600 . ?
N3 C19 1.370(6) . ?
N3 C16 1.381(6) . ?
N3 H3 0.8600 . ?
N1 C2 1.344(6) . ?
N1 C6 1.337(6) . ?
C9 C7 1.502(6) . ?
C9 C10 1.437(6) . ?
C9 C8 1.360(6) . ?
C7 C17 1.492(6) . ?
C7 C3 1.513(6) . ?
C7 H7 0.9800 . ?
C18 C17 1.428(6) . ?
C18 C19 1.395(6) . ?
C18 C23 1.389(6) . ?
C17 C16 1.368(6) . ?
C11 C10 1.404(6) . ?
C11 C12 1.379(6) . ?
C10 C15 1.393(6) . ?
C3 C4 1.388(6) . ?
C3 C2 1.366(6) . ?
C15 C14 1.349(7) . ?
C15 H15 0.9300 . ?
C8 H8 0.9300 . ?
C19 C20 1.385(7) . ?
C16 H16 0.9300 . ?
C23 C22 1.365(7) . ?
C23 H23 0.9300 . ?
C4 C5 1.377(7) . ?
C4 H4 0.9300 . ?
C22 C21 1.385(8) . ?
C22 H22 0.9300 . ?
C2 H2a 0.9300 . ?
C5 C6 1.362(7) . ?
C5 H5 0.9300 . ?
C12 C13 1.370(8) . ?
C12 H12 0.9300 . ?
C6 H6 0.9300 . ?
C21 C20 1.374(7) . ?
C21 H21 0.9300 . ?
C20 H20 0.9300 . ?
C13 C14 1.402(8) . ?
C13 H13 0.9300 . ?
C14 H14 0.9300 . ?
C1 H1a 0.9600 . ?
C1 H1b 0.9600 . ?
C1 H1c 0.9600 . ?

loop_
_geom_torsion_atom_site_label_1
_geom_torsion_atom_site_label_2
_geom_torsion_atom_site_label_3
_geom_torsion_atom_site_label_4
_geom_torsion
_geom_torsion_site_symmetry_1
_geom_torsion_site_symmetry_2
_geom_torsion_site_symmetry_3
_geom_torsion_site_symmetry_4
_geom_torsion_publ_flag
N2 C11 C10 C9 0.6(4) . . . . ?
N2 C11 C10 C15 -179.0(3) . . . . ?
N2 C11 C12 C13 179.1(6) . . . . ?
N2 C8 C9 C7 178.0(3) . . . . ?
N2 C8 C9 C10 0.9(4) . . . . ?
N3 C19 C18 C17 1.3(4) . . . . ?
N3 C19 C18 C23 178.8(3) . . . . ?
N3 C19 C20 C21 -179.5(5) . . . . ?
N3 C16 C17 C7 -174.5(3) . . . . ?
N3 C16 C17 C18 -0.2(4) . . . . ?
N1 C2 C3 C7 -177.6(5) . . . . ?
N1 C2 C3 C4 1.6(6) . . . . ?
N1 C6 C5 C4 0.7(7) . . . . ?
C9 C7 C17 C18 64.0(4) . . . . ?
C9 C7 C17 C16 -122.6(4) . . . . ?
C9 C7 C3 C4 -140.8(4) . . . . ?
C9 C7 C3 C2 38.3(4) . . . . ?
C9 C10 C11 C12 179.4(4) . . . . ?
C9 C10 C15 C14 -178.8(6) . . . . ?
C7 C17 C18 C19 173.8(4) . . . . ?
C7 C17 C18 C23 -3.2(6) . . . . ?
C7 C3 C4 C5 176.8(4) . . . . ?
C18 C19 C20 C21 -0.1(5) . . . . ?
C18 C23 C22 C21 -0.1(5) . . . . ?
C11 C10 C15 C14 0.8(5) . . . . ?
C11 C12 C13 C14 -1.7(6) . . . . ?
C10 C15 C14 C13 -1.8(6) . . . . ?
C3 C4 C5 C6 1.4(5) . . . . ?
C15 C14 C13 C12 2.3(7) . . . . ?
C19 C20 C21 C22 0.9(5) . . . . ?
C23 C22 C21 C20 -0.8(6) . . . . ?
